data_1552751
loop_
_publ_author_name
'Xiang, Zhi-Nan'
'Yi, Wen-Qin'
'Wang, Yong-Long'
'Shao, Li-Dong'
'Zhang, Cheng-Qi'
'Yuan, Yan'
'Pan, Jun'
'Wan, Luo-Sheng'
'Chen, Jia-Chun'

_publ_section_title
;
 Buxaustroines A-N, a Series of 17(13\\rightarrow
 18)<i>abeo</i>-Cycloartenol Triterpenoidal Alkaloids from <i>Buxus
 austro-yunnanensis</i> and Their Cardioprotective Activities.
;
_journal_issue 11
_journal_name_full 'Journal of natural products'
_journal_page_first 3111
_journal_page_last 3120
_journal_paper_doi 10.1021/acs.jnatprod.9b00652
_journal_volume 82
_journal_year 2019
_chemical_absolute_configuration ad
_chemical_formula_moiety 'C25 H41 N O2'
_chemical_formula_sum 'C25 H41 N O2'
_chemical_formula_weight 387.59
_space_group_crystal_system orthorhombic
_space_group_IT_number 19
_space_group_name_Hall 'P 2ac 2ab'
_space_group_name_H-M_alt 'P 21 21 21'
_atom_sites_solution_hydrogens mixed
_atom_sites_solution_primary direct
_audit_creation_date 2018-03-22
_audit_creation_method
;
Olex2 1.2
(compiled 2017.08.10 svn.r3458 for OlexSys, GUI svn.r5381)
;
_cell_angle_alpha 90
_cell_angle_beta 90
_cell_angle_gamma 90
_cell_formula_units_Z 4
_cell_length_a 7.77446(8)
_cell_length_b 13.53787(11)
_cell_length_c 20.2762(2)
_cell_measurement_reflns_used 17791
_cell_measurement_temperature 100.00(10)
_cell_measurement_theta_max 73.4910
_cell_measurement_theta_min 3.2270
_cell_volume 2134.06(4)
_computing_cell_refinement 'CrysAlisPro 1.171.38.43f (Rigaku OD, 2015)'
_computing_data_collection 'CrysAlisPro 1.171.38.43f (Rigaku OD, 2015)'
_computing_data_reduction 'CrysAlisPro 1.171.38.43f (Rigaku OD, 2015)'
_computing_molecular_graphics 'Olex2 (Dolomanov et al., 2009)'
_computing_publication_material 'Olex2 (Dolomanov et al., 2009)'
_computing_structure_refinement 'ShelXL (Sheldrick, 2015)'
_computing_structure_solution 'ShelXT (Sheldrick, 2015)'
_diffrn_ambient_environment N~2~
_diffrn_ambient_temperature 100.00(10)
_diffrn_detector 'CCD plate'
_diffrn_detector_area_resol_mean 5.2684
_diffrn_detector_type AtlasS2
_diffrn_measured_fraction_theta_full 1.000
_diffrn_measured_fraction_theta_max 0.992
_diffrn_measurement_details
;
List of Runs (angles in degrees, time in seconds):

  # Type    Start    End  Width  t~exp~   \w     \q     \k     \f   Frames
--------------------------------------------------------------------------
  1  \w    -69.00  32.00   1.00    1.00    --  -40.98  57.00 120.00  101
  2  \w    -96.00  -2.00   1.00    1.00    --  -40.98 125.00-180.00   94
  3  \w     13.00 113.00   1.00    1.00    --   40.98  57.00  30.00  100
  4  \w     34.00 121.00   1.00    1.00    --  106.95-125.00-150.00   87
  5  \w     35.00 136.00   1.00    1.00    --  106.95 -61.00 -60.00  101
  6  \w     94.00 178.00   1.00    1.00    --  106.95 125.00-180.00   84
  7  \w     31.00 135.00   1.00    1.00    --  106.95 -30.00 -90.00  104
  8  \w     94.00 178.00   1.00    1.00    --  106.95 125.00 -30.00   84
  9  \w     31.00 140.00   1.00    1.00    --  106.95 -77.00   0.00  109
 10  \w   -113.00 -63.00   1.00    1.00    --  -40.98-142.00-151.00   50
 11  \w     13.00 113.00   1.00    1.00    --   40.98  57.00 -90.00  100
 12  \w     13.00 113.00   1.00    1.00    --   40.98  57.00 150.00  100
 13  \w     54.00 178.00   1.00    1.00    --  106.95  15.00-180.00  124
 14  \w     79.00 178.00   1.00    1.00    --  106.95  30.00 -60.00   99
 15  \w     74.00 178.00   1.00    1.00    --  106.95  77.00   0.00  104
 16  \w     81.00 128.00   1.00    1.00    --  106.95  45.00-120.00   47
 17  \w     78.00 178.00   1.00    1.00    --  106.95  61.00  60.00  100
;
_diffrn_measurement_device 'four-circle diffractometer'
_diffrn_measurement_device_type 'SuperNova, Dual, Cu at zero, AtlasS2'
_diffrn_measurement_method '\w scans'
_diffrn_orient_matrix_type 'CrysAlisPro convention (1999,Acta A55,543-557)'
_diffrn_orient_matrix_UB_11 0.1374885000
_diffrn_orient_matrix_UB_12 0.0622245000
_diffrn_orient_matrix_UB_13 0.0356374000
_diffrn_orient_matrix_UB_21 -0.0964763000
_diffrn_orient_matrix_UB_22 0.0951388000
_diffrn_orient_matrix_UB_23 -0.0193500000
_diffrn_orient_matrix_UB_31 -0.1051526000
_diffrn_orient_matrix_UB_32 -0.0059128000
_diffrn_orient_matrix_UB_33 0.0642198000
_diffrn_radiation_monochromator mirror
_diffrn_radiation_probe x-ray
_diffrn_radiation_type CuK\a
_diffrn_radiation_wavelength 1.54184
_diffrn_reflns_av_R_equivalents 0.0306
_diffrn_reflns_av_unetI/netI 0.0168
_diffrn_reflns_Laue_measured_fraction_full 1.000
_diffrn_reflns_Laue_measured_fraction_max 0.992
_diffrn_reflns_limit_h_max 9
_diffrn_reflns_limit_h_min -9
_diffrn_reflns_limit_k_max 16
_diffrn_reflns_limit_k_min -16
_diffrn_reflns_limit_l_max 24
_diffrn_reflns_limit_l_min -24
_diffrn_reflns_number 19908
_diffrn_reflns_point_group_measured_fraction_full 1.000
_diffrn_reflns_point_group_measured_fraction_max 0.989
_diffrn_reflns_theta_full 67.684
_diffrn_reflns_theta_max 73.555
_diffrn_reflns_theta_min 3.926
_diffrn_source 'micro-focus sealed X-ray tube'
_diffrn_source_type 'SuperNova (Cu) X-ray Source'
_exptl_absorpt_coefficient_mu 0.573
_exptl_absorpt_correction_T_max 1.00000
_exptl_absorpt_correction_T_min 0.72215
_exptl_absorpt_correction_type multi-scan
_exptl_absorpt_process_details
;
CrysAlisPro 1.171.38.43f (Rigaku Oxford Diffraction, 2015)
Empirical absorption correction using spherical harmonics,
 implemented in SCALE3 ABSPACK scaling algorithm.
;
_exptl_crystal_colour colourless
_exptl_crystal_colour_primary colourless
_exptl_crystal_density_diffrn 1.206
_exptl_crystal_description block
_exptl_crystal_F_000 856
_exptl_crystal_size_max 0.14
_exptl_crystal_size_mid 0.13
_exptl_crystal_size_min 0.12
_refine_diff_density_max 0.242
_refine_diff_density_min -0.219
_refine_diff_density_rms 0.047
_refine_ls_abs_structure_details
;
 Flack x determined using 1784 quotients [(I+)-(I-)]/[(I+)+(I-)]
 (Parsons, Flack and Wagner, Acta Cryst. B69 (2013) 249-259).
;
_refine_ls_abs_structure_Flack 0.00(6)
_refine_ls_extinction_coef 0.0065(6)
_refine_ls_extinction_expression Fc^*^=kFc[1+0.001xFc^2^\l^3^/sin(2\q)]^-1/4^
_refine_ls_extinction_method 'SHELXL-2017/1 (Sheldrick 2017)'
_refine_ls_goodness_of_fit_ref 1.065
_refine_ls_hydrogen_treatment mixed
_refine_ls_matrix_type full
_refine_ls_number_parameters 264
_refine_ls_number_reflns 4254
_refine_ls_number_restraints 0
_refine_ls_restrained_S_all 1.065
_refine_ls_R_factor_all 0.0338
_refine_ls_R_factor_gt 0.0337
_refine_ls_shift/su_max 0.000
_refine_ls_shift/su_mean 0.000
_refine_ls_structure_factor_coef Fsqd
_refine_ls_weighting_details 'w=1/[\s^2^(Fo^2^)+(0.0592P)^2^+0.3324P] where P=(Fo^2^+2Fc^2^)/3'
_refine_ls_weighting_scheme calc
_refine_ls_wR_factor_gt 0.0883
_refine_ls_wR_factor_ref 0.0884
_reflns_Friedel_coverage 0.740
_reflns_Friedel_fraction_full 1.000
_reflns_Friedel_fraction_max 0.985
_reflns_number_gt 4237
_reflns_number_total 4254
_reflns_threshold_expression 'I > 2\s(I)'
_cod_data_source_file np9b00652_si_002.cif
_cod_data_source_block 40a
_cod_depositor_comments 'Adding full bibliography for 1552751.cif.'
_cod_database_code 1552751
_shelx_shelxl_version_number 2017/1
_shelx_space_group_comment
;
The symmetry employed for this shelxl refinement is uniquely defined
by the following loop, which should always be used as a source of
symmetry information in preference to the above space-group names.
They are only intended as comments.
;
_shelx_estimated_absorpt_t_max 0.934
_shelx_estimated_absorpt_t_min 0.924
_reflns_odcompleteness_completeness 99.95
_reflns_odcompleteness_iscentric 1
_reflns_odcompleteness_theta 66.97
_olex2_refinement_description
;
1. Fixed Uiso
 At 1.2 times of:
  All C(H) groups, All C(H,H) groups
 At 1.5 times of:
  All C(H,H,H) groups, All O(H) groups
2.a Ternary CH refined with riding coordinates:
 C3(H3), C5(H5), C17(H17), C8(H8)
2.b Secondary CH2 refined with riding coordinates:
 C12(H12A,H12B), C1(H1B,H1C), C19(H19A,H19B), C18(H18A,H18B), C2(H2A,H2B),
 C11(H11A,H11B), C15(H15A,H15B), C7(H7A,H7B), C6(H6A,H6B), C20(H20A,H20B)
2.c Idealised Me refined as rotating group:
 C32(H32A,H32B,H32C), C00C(H00A,H00B,H00C), C31(H31A,H31B,H31C), C30(H30A,H30B,
 H30C), C21(H21A,H21B,H21C)
2.d Idealised tetrahedral OH refined as rotating group:
 O1(H1)
;
_olex2_date_sample_data_collection 2018-03-22
_olex2_submission_special_instructions 'No special instructions were received'
_oxdiff_exptl_absorpt_empirical_details
;
Empirical correction (ABSPACK) includes:
- Absorption correction using spherical harmonics
- Frame scaling
- Detector area scaling
;
_oxdiff_exptl_absorpt_empirical_full_max 1.387
_oxdiff_exptl_absorpt_empirical_full_min 0.709

loop_
_space_group_symop_operation_xyz
'x, y, z'
'-x+1/2, -y, z+1/2'
'-x, y+1/2, -z+1/2'
'x+1/2, -y+1/2, -z'

loop_
_atom_site_label
_atom_site_type_symbol
_atom_site_fract_x
_atom_site_fract_y
_atom_site_fract_z
_atom_site_U_iso_or_equiv
_atom_site_adp_type
_atom_site_occupancy
_atom_site_site_symmetry_order
_atom_site_calc_flag
_atom_site_refinement_flags_posn
O1 O 0.47483(15) 0.42304(8) 0.48759(6) 0.0191(3) Uani 1 1 d .
H1 H 0.400182 0.407008 0.514075 0.029 Uiso 1 1 calc GR
O2 O 0.88832(17) 0.66072(9) 0.50984(6) 0.0261(3) Uani 1 1 d .
N1 N 0.24015(19) 0.68894(11) 0.08328(7) 0.0202(3) Uani 1 1 d .
C10 C 0.3519(2) 0.52275(12) 0.26121(8) 0.0169(3) Uani 1 1 d .
C32 C 0.5648(2) 0.64959(12) 0.38473(8) 0.0185(3) Uani 1 1 d .
H32A H 0.456051 0.657772 0.362942 0.028 Uiso 1 1 calc GR
H32B H 0.656201 0.662706 0.354143 0.028 Uiso 1 1 calc GR
H32C H 0.572247 0.694798 0.421094 0.028 Uiso 1 1 calc GR
C12 C 0.2598(2) 0.52151(12) 0.43078(8) 0.0177(3) Uani 1 1 d .
H12A H 0.173884 0.505921 0.463875 0.021 Uiso 1 1 calc R
H12B H 0.235540 0.587094 0.413912 0.021 Uiso 1 1 calc R
C16 C 0.7673(2) 0.60507(12) 0.50358(8) 0.0195(3) Uani 1 1 d .
C14 C 0.5804(2) 0.54301(11) 0.41039(8) 0.0163(3) Uani 1 1 d .
C3 C 0.2863(2) 0.66326(12) 0.15206(8) 0.0173(3) Uani 1 1 d .
H3 H 0.296171 0.724937 0.177076 0.021 Uiso 1 1 calc R
C1 C 0.1789(2) 0.57345(13) 0.25360(8) 0.0204(3) Uani 1 1 d .
H1B H 0.176810 0.632113 0.281054 0.024 Uiso 1 1 calc R
H1C H 0.089129 0.529393 0.269081 0.024 Uiso 1 1 calc R
C9 C 0.3882(2) 0.46269(11) 0.32318(8) 0.0165(3) Uani 1 1 d .
C00C C 0.0993(2) 0.76102(13) 0.07949(9) 0.0233(4) Uani 1 1 d .
H00A H 0.095493 0.789008 0.036014 0.035 Uiso 1 1 calc GR
H00B H 0.118236 0.812532 0.111214 0.035 Uiso 1 1 calc GR
H00C H -0.007849 0.728646 0.088772 0.035 Uiso 1 1 calc GR
C31 C 0.4618(2) 0.51560(13) 0.11365(8) 0.0218(4) Uani 1 1 d .
H31A H 0.369362 0.473093 0.127059 0.033 Uiso 1 1 calc GR
H31B H 0.569328 0.481634 0.118900 0.033 Uiso 1 1 calc GR
H31C H 0.446862 0.533600 0.068215 0.033 Uiso 1 1 calc GR
C19 C 0.3622(2) 0.41115(12) 0.25761(8) 0.0189(3) Uani 1 1 d .
H19A H 0.462252 0.382294 0.236517 0.023 Uiso 1 1 calc R
H19B H 0.255842 0.374949 0.251131 0.023 Uiso 1 1 calc R
C18 C 0.4454(2) 0.59440(12) 0.51968(8) 0.0190(3) Uani 1 1 d .
H18A H 0.359339 0.576223 0.552122 0.023 Uiso 1 1 calc R
H18B H 0.416238 0.659522 0.503149 0.023 Uiso 1 1 calc R
C5 C 0.4951(2) 0.58492(12) 0.23084(7) 0.0161(3) Uani 1 1 d .
H5 H 0.489337 0.648726 0.253564 0.019 Uiso 1 1 calc R
C17 C 0.6223(2) 0.59958(12) 0.55382(8) 0.0201(3) Uani 1 1 d .
H17 H 0.637083 0.537506 0.578038 0.024 Uiso 1 1 calc R
C4 C 0.4616(2) 0.60888(12) 0.15636(8) 0.0166(3) Uani 1 1 d .
C2 C 0.1407(2) 0.60280(13) 0.18244(8) 0.0203(3) Uani 1 1 d .
H2A H 0.035331 0.641147 0.181187 0.024 Uiso 1 1 calc R
H2B H 0.122864 0.543626 0.156349 0.024 Uiso 1 1 calc R
C11 C 0.2484(2) 0.44676(12) 0.37458(8) 0.0183(3) Uani 1 1 d .
H11A H 0.258553 0.380556 0.392451 0.022 Uiso 1 1 calc R
H11B H 0.136652 0.452225 0.353602 0.022 Uiso 1 1 calc R
C13 C 0.4381(2) 0.52060(12) 0.46248(8) 0.0166(3) Uani 1 1 d .
C15 C 0.7556(2) 0.53455(12) 0.44597(8) 0.0198(3) Uani 1 1 d .
H15A H 0.770952 0.467437 0.461664 0.024 Uiso 1 1 calc R
H15B H 0.847359 0.548799 0.414976 0.024 Uiso 1 1 calc R
C7 C 0.7068(2) 0.47185(13) 0.30013(8) 0.0198(3) Uani 1 1 d .
H7A H 0.719814 0.406759 0.280776 0.024 Uiso 1 1 calc R
H7B H 0.814716 0.487963 0.321573 0.024 Uiso 1 1 calc R
C8 C 0.5672(2) 0.46518(11) 0.35377(8) 0.0161(3) Uani 1 1 d .
H8 H 0.583018 0.400681 0.374861 0.019 Uiso 1 1 calc R
C30 C 0.6043(2) 0.67863(14) 0.13256(8) 0.0228(4) Uani 1 1 d .
H30A H 0.579661 0.699896 0.088392 0.034 Uiso 1 1 calc GR
H30B H 0.712587 0.644541 0.133271 0.034 Uiso 1 1 calc GR
H30C H 0.610012 0.735089 0.161126 0.034 Uiso 1 1 calc GR
C6 C 0.6794(2) 0.54619(13) 0.24354(8) 0.0200(3) Uani 1 1 d .
H6A H 0.719884 0.515601 0.203165 0.024 Uiso 1 1 calc R
H6B H 0.752630 0.602819 0.251906 0.024 Uiso 1 1 calc R
C20 C 0.6345(3) 0.68309(14) 0.60440(9) 0.0265(4) Uani 1 1 d .
H20A H 0.749413 0.683692 0.623003 0.032 Uiso 1 1 calc R
H20B H 0.616796 0.745648 0.582087 0.032 Uiso 1 1 calc R
C21 C 0.5042(3) 0.67389(14) 0.66026(9) 0.0311(4) Uani 1 1 d .
H21A H 0.389863 0.676907 0.642514 0.047 Uiso 1 1 calc GR
H21B H 0.520496 0.727037 0.690977 0.047 Uiso 1 1 calc GR
H21C H 0.520288 0.611943 0.682458 0.047 Uiso 1 1 calc GR
H1A H 0.335(3) 0.7151(17) 0.0645(11) 0.028(6) Uiso 1 1 d .

loop_
_atom_site_aniso_label
_atom_site_aniso_U_11
_atom_site_aniso_U_22
_atom_site_aniso_U_33
_atom_site_aniso_U_23
_atom_site_aniso_U_13
_atom_site_aniso_U_12
O1 0.0194(6) 0.0187(5) 0.0193(5) 0.0054(4) 0.0018(4) -0.0007(4)
O2 0.0233(6) 0.0271(6) 0.0281(6) 0.0012(5) -0.0007(5) -0.0083(5)
N1 0.0198(7) 0.0232(7) 0.0176(7) 0.0031(5) -0.0017(6) 0.0001(6)
C10 0.0137(7) 0.0207(7) 0.0162(7) 0.0011(6) 0.0008(6) -0.0003(6)
C32 0.0204(8) 0.0181(7) 0.0169(7) 0.0007(6) 0.0016(6) -0.0011(6)
C12 0.0139(7) 0.0216(7) 0.0175(7) 0.0015(6) 0.0027(6) -0.0001(6)
C16 0.0185(8) 0.0202(7) 0.0198(8) 0.0049(6) -0.0045(6) -0.0005(6)
C14 0.0135(7) 0.0187(7) 0.0168(7) 0.0013(6) 0.0000(6) -0.0003(6)
C3 0.0191(8) 0.0187(7) 0.0141(7) 0.0005(6) -0.0009(6) 0.0001(6)
C1 0.0150(8) 0.0273(8) 0.0187(8) 0.0038(7) 0.0026(6) 0.0013(6)
C9 0.0159(7) 0.0160(7) 0.0175(7) 0.0008(6) 0.0008(6) -0.0014(6)
C00C 0.0260(9) 0.0198(8) 0.0240(8) 0.0022(6) -0.0060(7) 0.0011(7)
C31 0.0212(8) 0.0257(8) 0.0184(7) -0.0028(6) 0.0009(7) 0.0029(7)
C19 0.0184(8) 0.0206(8) 0.0176(8) -0.0006(6) -0.0005(6) -0.0025(6)
C18 0.0197(8) 0.0211(7) 0.0162(7) 0.0005(6) 0.0020(6) 0.0000(6)
C5 0.0142(7) 0.0197(7) 0.0145(7) 0.0001(6) 0.0014(6) 0.0005(6)
C17 0.0222(8) 0.0192(7) 0.0189(8) 0.0016(6) -0.0007(6) -0.0024(7)
C4 0.0160(8) 0.0205(7) 0.0134(7) -0.0004(6) 0.0010(6) -0.0016(6)
C2 0.0147(7) 0.0263(8) 0.0198(8) 0.0030(6) -0.0004(6) 0.0007(7)
C11 0.0154(7) 0.0203(7) 0.0191(8) 0.0030(6) 0.0000(6) -0.0026(6)
C13 0.0161(8) 0.0167(7) 0.0170(7) 0.0025(6) 0.0010(6) -0.0001(6)
C15 0.0153(8) 0.0226(8) 0.0213(8) 0.0003(6) 0.0005(6) 0.0012(6)
C7 0.0152(7) 0.0248(8) 0.0195(8) 0.0002(6) 0.0020(6) 0.0034(6)
C8 0.0146(7) 0.0161(7) 0.0178(7) 0.0014(6) 0.0012(6) 0.0005(6)
C30 0.0202(8) 0.0310(9) 0.0172(8) 0.0054(6) -0.0001(6) -0.0048(7)
C6 0.0131(8) 0.0288(8) 0.0181(8) 0.0021(6) 0.0018(6) 0.0002(6)
C20 0.0298(9) 0.0247(8) 0.0249(9) -0.0045(7) 0.0003(7) -0.0072(7)
C21 0.0365(10) 0.0313(9) 0.0256(9) -0.0104(7) 0.0038(8) -0.0097(9)

loop_
_atom_type_symbol
_atom_type_description
_atom_type_scat_dispersion_real
_atom_type_scat_dispersion_imag
_atom_type_scat_source
C C 0.0181 0.0091 'International Tables Vol C Tables 4.2.6.8 and 6.1.1.4'
H H 0.0000 0.0000 'International Tables Vol C Tables 4.2.6.8 and 6.1.1.4'
N N 0.0311 0.0180 'International Tables Vol C Tables 4.2.6.8 and 6.1.1.4'
O O 0.0492 0.0322 'International Tables Vol C Tables 4.2.6.8 and 6.1.1.4'

loop_
_geom_angle_atom_site_label_1
_geom_angle_atom_site_label_2
_geom_angle_atom_site_label_3
_geom_angle
C13 O1 H1 109.5
C3 N1 H1A 106.9(15)
C00C N1 C3 112.69(13)
C00C N1 H1A 109.1(15)
C1 C10 C9 119.31(13)
C1 C10 C5 110.88(13)
C9 C10 C5 119.48(13)
C19 C10 C1 119.54(14)
C19 C10 C9 59.83(10)
C19 C10 C5 119.48(14)
H32A C32 H32B 109.5
H32A C32 H32C 109.5
H32B C32 H32C 109.5
C14 C32 H32A 109.5
C14 C32 H32B 109.5
C14 C32 H32C 109.5
H12A C12 H12B 108.0
C11 C12 H12A 109.4
C11 C12 H12B 109.4
C11 C12 C13 111.18(13)
C13 C12 H12A 109.4
C13 C12 H12B 109.4
O2 C16 C17 122.37(15)
O2 C16 C15 121.37(16)
C15 C16 C17 116.23(14)
C32 C14 C13 110.83(13)
C32 C14 C15 107.28(13)
C32 C14 C8 112.27(12)
C13 C14 C8 108.67(12)
C15 C14 C13 107.13(13)
C15 C14 C8 110.54(13)
N1 C3 H3 107.8
N1 C3 C4 112.14(13)
N1 C3 C2 109.04(13)
C4 C3 H3 107.8
C2 C3 H3 107.8
C2 C3 C4 111.98(13)
C10 C1 H1B 109.0
C10 C1 H1C 109.0
C10 C1 C2 112.73(13)
H1B C1 H1C 107.8
C2 C1 H1B 109.0
C2 C1 H1C 109.0
C10 C9 C8 119.56(13)
C19 C9 C10 59.81(10)
C19 C9 C11 116.13(13)
C19 C9 C8 119.29(13)
C11 C9 C10 120.56(13)
C11 C9 C8 112.14(13)
N1 C00C H00A 109.5
N1 C00C H00B 109.5
N1 C00C H00C 109.5
H00A C00C H00B 109.5
H00A C00C H00C 109.5
H00B C00C H00C 109.5
H31A C31 H31B 109.5
H31A C31 H31C 109.5
H31B C31 H31C 109.5
C4 C31 H31A 109.5
C4 C31 H31B 109.5
C4 C31 H31C 109.5
C10 C19 C9 60.36(10)
C10 C19 H19A 117.7
C10 C19 H19B 117.7
C9 C19 H19A 117.7
C9 C19 H19B 117.7
H19A C19 H19B 114.9
H18A C18 H18B 107.7
C17 C18 H18A 108.8
C17 C18 H18B 108.8
C13 C18 H18A 108.8
C13 C18 H18B 108.8
C13 C18 C17 113.74(13)
C10 C5 H5 105.2
C10 C5 C4 112.44(13)
C10 C5 C6 114.95(13)
C4 C5 H5 105.2
C6 C5 H5 105.2
C6 C5 C4 112.63(13)
C16 C17 C18 111.27(13)
C16 C17 H17 106.9
C16 C17 C20 111.54(14)
C18 C17 H17 106.9
C20 C17 C18 112.95(14)
C20 C17 H17 106.9
C3 C4 C5 107.38(12)
C31 C4 C3 111.13(13)
C31 C4 C5 111.98(13)
C31 C4 C30 109.19(13)
C30 C4 C3 109.00(13)
C30 C4 C5 108.07(13)
C3 C2 H2A 109.2
C3 C2 H2B 109.2
C1 C2 C3 112.15(14)
C1 C2 H2A 109.2
C1 C2 H2B 109.2
H2A C2 H2B 107.9
C12 C11 H11A 109.2
C12 C11 H11B 109.2
C9 C11 C12 112.08(13)
C9 C11 H11A 109.2
C9 C11 H11B 109.2
H11A C11 H11B 107.9
O1 C13 C12 109.57(13)
O1 C13 C14 106.07(12)
O1 C13 C18 108.80(12)
C12 C13 C14 110.93(12)
C12 C13 C18 110.27(13)
C18 C13 C14 111.09(13)
C16 C15 C14 111.53(13)
C16 C15 H15A 109.3
C16 C15 H15B 109.3
C14 C15 H15A 109.3
C14 C15 H15B 109.3
H15A C15 H15B 108.0
H7A C7 H7B 107.2
C8 C7 H7A 107.8
C8 C7 H7B 107.8
C8 C7 C6 117.85(14)
C6 C7 H7A 107.8
C6 C7 H7B 107.8
C14 C8 H8 105.8
C9 C8 C14 111.96(12)
C9 C8 C7 110.94(13)
C9 C8 H8 105.8
C7 C8 C14 115.71(13)
C7 C8 H8 105.8
C4 C30 H30A 109.5
C4 C30 H30B 109.5
C4 C30 H30C 109.5
H30A C30 H30B 109.5
H30A C30 H30C 109.5
H30B C30 H30C 109.5
C5 C6 H6A 107.7
C5 C6 H6B 107.7
C7 C6 C5 118.24(13)
C7 C6 H6A 107.7
C7 C6 H6B 107.7
H6A C6 H6B 107.1
C17 C20 H20A 108.9
C17 C20 H20B 108.9
H20A C20 H20B 107.7
C21 C20 C17 113.38(15)
C21 C20 H20A 108.9
C21 C20 H20B 108.9
C20 C21 H21A 109.5
C20 C21 H21B 109.5
C20 C21 H21C 109.5
H21A C21 H21B 109.5
H21A C21 H21C 109.5
H21B C21 H21C 109.5

loop_
_geom_bond_atom_site_label_1
_geom_bond_atom_site_label_2
_geom_bond_distance
O1 H1 0.8200
O1 C13 1.4438(18)
O2 C16 1.212(2)
N1 C3 1.481(2)
N1 C00C 1.469(2)
N1 H1A 0.90(2)
C10 C1 1.518(2)
C10 C9 1.523(2)
C10 C19 1.515(2)
C10 C5 1.526(2)
C32 H32A 0.9600
C32 H32B 0.9600
C32 H32C 0.9600
C32 C14 1.539(2)
C12 H12A 0.9700
C12 H12B 0.9700
C12 C11 1.527(2)
C12 C13 1.528(2)
C16 C17 1.521(2)
C16 C15 1.511(2)
C14 C13 1.559(2)
C14 C15 1.546(2)
C14 C8 1.561(2)
C3 H3 0.9800
C3 C4 1.551(2)
C3 C2 1.527(2)
C1 H1B 0.9700
C1 H1C 0.9700
C1 C2 1.526(2)
C9 C19 1.515(2)
C9 C11 1.521(2)
C9 C8 1.524(2)
C00C H00A 0.9600
C00C H00B 0.9600
C00C H00C 0.9600
C31 H31A 0.9600
C31 H31B 0.9600
C31 H31C 0.9600
C31 C4 1.531(2)
C19 H19A 0.9700
C19 H19B 0.9700
C18 H18A 0.9700
C18 H18B 0.9700
C18 C17 1.541(2)
C18 C13 1.532(2)
C5 H5 0.9800
C5 C4 1.566(2)
C5 C6 1.547(2)
C17 H17 0.9800
C17 C20 1.529(2)
C4 C30 1.535(2)
C2 H2A 0.9700
C2 H2B 0.9700
C11 H11A 0.9700
C11 H11B 0.9700
C15 H15A 0.9700
C15 H15B 0.9700
C7 H7A 0.9700
C7 H7B 0.9700
C7 C8 1.539(2)
C7 C6 1.541(2)
C8 H8 0.9800
C30 H30A 0.9600
C30 H30B 0.9600
C30 H30C 0.9600
C6 H6A 0.9700
C6 H6B 0.9700
C20 H20A 0.9700
C20 H20B 0.9700
C20 C21 1.524(3)
C21 H21A 0.9600
C21 H21B 0.9600
C21 H21C 0.9600

loop_
_geom_torsion_atom_site_label_1
_geom_torsion_atom_site_label_2
_geom_torsion_atom_site_label_3
_geom_torsion_atom_site_label_4
_geom_torsion
O2 C16 C17 C18 136.80(16)
O2 C16 C17 C20 9.7(2)
O2 C16 C15 C14 -128.63(16)
N1 C3 C4 C31 -56.68(17)
N1 C3 C4 C5 -179.47(13)
N1 C3 C4 C30 63.70(17)
N1 C3 C2 C1 -179.98(13)
C10 C1 C2 C3 -52.57(19)
C10 C9 C11 C12 -95.88(17)
C10 C9 C8 C14 95.26(16)
C10 C9 C8 C7 -35.67(19)
C10 C5 C4 C3 57.74(16)
C10 C5 C4 C31 -64.52(17)
C10 C5 C4 C30 175.18(13)
C10 C5 C6 C7 -18.0(2)
C32 C14 C13 O1 -174.62(12)
C32 C14 C13 C12 66.48(16)
C32 C14 C13 C18 -56.55(17)
C32 C14 C15 C16 60.65(17)
C32 C14 C8 C9 -67.33(16)
C32 C14 C8 C7 61.12(18)
C16 C17 C20 C21 -173.40(15)
C1 C10 C9 C19 109.12(17)
C1 C10 C9 C11 4.7(2)
C1 C10 C9 C8 -142.17(15)
C1 C10 C19 C9 -108.75(16)
C1 C10 C5 C4 -56.61(17)
C1 C10 C5 C6 172.75(13)
C9 C10 C1 C2 -162.29(14)
C9 C10 C5 C4 158.55(13)
C9 C10 C5 C6 27.9(2)
C00C N1 C3 C4 -165.60(13)
C00C N1 C3 C2 69.79(17)
C19 C10 C1 C2 -92.43(18)
C19 C10 C9 C11 -104.38(16)
C19 C10 C9 C8 108.71(16)
C19 C10 C5 C4 88.65(17)
C19 C10 C5 C6 -42.0(2)
C19 C9 C11 C12 -164.73(13)
C19 C9 C8 C14 165.09(13)
C19 C9 C8 C7 34.17(19)
C18 C17 C20 C21 60.4(2)
C5 C10 C1 C2 52.80(19)
C5 C10 C9 C19 -108.98(16)
C5 C10 C9 C11 146.64(15)
C5 C10 C9 C8 -0.3(2)
C5 C10 C19 C9 108.98(16)
C17 C16 C15 C14 53.26(18)
C17 C18 C13 O1 60.79(17)
C17 C18 C13 C12 -179.01(13)
C17 C18 C13 C14 -55.61(17)
C4 C3 C2 C1 55.32(18)
C4 C5 C6 C7 -148.59(14)
C2 C3 C4 C31 66.28(17)
C2 C3 C4 C5 -56.51(17)
C2 C3 C4 C30 -173.34(13)
C11 C12 C13 O1 -59.00(16)
C11 C12 C13 C14 57.77(17)
C11 C12 C13 C18 -178.73(13)
C11 C9 C19 C10 111.70(15)
C11 C9 C8 C14 -54.24(17)
C11 C9 C8 C7 174.83(13)
C13 C12 C11 C9 -55.06(17)
C13 C14 C15 C16 -58.39(17)
C13 C14 C8 C9 55.62(16)
C13 C14 C8 C7 -175.93(13)
C13 C18 C17 C16 45.88(19)
C13 C18 C17 C20 172.23(13)
C15 C16 C17 C18 -45.12(19)
C15 C16 C17 C20 -172.23(14)
C15 C14 C13 O1 -57.90(15)
C15 C14 C13 C12 -176.80(13)
C15 C14 C13 C18 60.17(16)
C15 C14 C8 C9 172.92(12)
C15 C14 C8 C7 -58.63(17)
C8 C14 C13 O1 61.55(15)
C8 C14 C13 C12 -57.35(16)
C8 C14 C13 C18 179.63(12)
C8 C14 C15 C16 -176.63(13)
C8 C9 C19 C10 -109.15(16)
C8 C9 C11 C12 53.28(18)
C8 C7 C6 C5 -19.0(2)
C6 C5 C4 C3 -170.46(12)
C6 C5 C4 C31 67.29(17)
C6 C5 C4 C30 -53.01(17)
C6 C7 C8 C14 -83.74(18)
C6 C7 C8 C9 45.21(19)
